data_2238037
loop_
_publ_author_name
'Gajera, Nilesh N.'
'Patel, Mukesh C.'
'Jotani, Mukesh M.'
'Tiekink, Edward R. T.'

_publ_section_title
;
 4-(2<i>H</i>-1,3-Benzodioxol-5-yl)-1-(4-methylphenyl)-1<i>H</i>-pyrazol-5-amine
;
_journal_coeditor_code SU2585
_journal_issue 5
_journal_name_full 'Acta Crystallographica Section E'
_journal_page_first o736
_journal_page_last o737
_journal_paper_doi 10.1107/S1600536813009914
_journal_volume 69
_journal_year 2013
_chemical_formula_iupac 'C17 H15 N3 O2'
_chemical_formula_moiety 'C17 H15 N3 O2'
_chemical_formula_sum 'C17 H15 N3 O2'
_chemical_formula_weight 293.32
_chemical_name_systematic
;
4-(2<i>H</i>-1,3-Benzodioxol-5-yl)-1-(4-methylphenyl)-1<i>H</i>-pyrazol-5-amine
;
_space_group_IT_number 2
_symmetry_cell_setting triclinic
_symmetry_space_group_name_Hall '-P 1'
_symmetry_space_group_name_H-M 'P -1'
_atom_sites_solution_hydrogens geom
_atom_sites_solution_primary direct
_atom_sites_solution_secondary difmap
_audit_creation_method SHELXL-97
_cell_angle_alpha 96.626(2)
_cell_angle_beta 91.903(2)
_cell_angle_gamma 91.164(2)
_cell_formula_units_Z 4
_cell_length_a 9.7690(7)
_cell_length_b 10.4250(7)
_cell_length_c 14.2830(10)
_cell_measurement_reflns_used 5105
_cell_measurement_temperature 293(2)
_cell_measurement_theta_max 28.05
_cell_measurement_theta_min 2.47
_cell_volume 1443.67(17)
_computing_cell_refinement 'APEX2 and SAINT (Bruker, 2004)'
_computing_data_collection 'APEX2 (Bruker, 2004)'
_computing_data_reduction 'SAINT (Bruker, 2004)'
_computing_molecular_graphics
;
ORTEP-3 for Windows (Farrugia, 2012), <i>QMol</i> (Gans & Shalloway,
2001) and
DIAMOND (Brandenburg, 2006)
;
_computing_publication_material 'publCIF (Westrip, 2010)'
_computing_structure_refinement 'SHELXL97 (Sheldrick, 2008)'
_computing_structure_solution 'SHELXS97 (Sheldrick, 2008)'
_diffrn_ambient_temperature 293(2)
_diffrn_detector_area_resol_mean 10.0
_diffrn_measured_fraction_theta_full 0.997
_diffrn_measured_fraction_theta_max 0.997
_diffrn_measurement_device_type 'Bruker APEXII CCD'
_diffrn_measurement_method '\w and \f scan'
_diffrn_radiation_monochromator graphite
_diffrn_radiation_source 'fine-focus sealed tube'
_diffrn_radiation_type MoK\a
_diffrn_radiation_wavelength 0.71069
_diffrn_reflns_av_R_equivalents 0.0310
_diffrn_reflns_av_sigmaI/netI 0.0254
_diffrn_reflns_limit_h_max 12
_diffrn_reflns_limit_h_min -12
_diffrn_reflns_limit_k_max 13
_diffrn_reflns_limit_k_min -13
_diffrn_reflns_limit_l_max 18
_diffrn_reflns_limit_l_min -17
_diffrn_reflns_number 29089
_diffrn_reflns_theta_full 27.50
_diffrn_reflns_theta_max 27.50
_diffrn_reflns_theta_min 1.97
_diffrn_standards_decay_% 0
_exptl_absorpt_coefficient_mu 0.091
_exptl_absorpt_correction_T_max 0.982
_exptl_absorpt_correction_T_min 0.965
_exptl_absorpt_correction_type multi-scan
_exptl_absorpt_process_details '(SADABS; Bruker, 2004)'
_exptl_crystal_colour light-brown
_exptl_crystal_density_diffrn 1.350
_exptl_crystal_density_method 'not measured'
_exptl_crystal_description block
_exptl_crystal_F_000 616
_exptl_crystal_size_max 0.40
_exptl_crystal_size_mid 0.25
_exptl_crystal_size_min 0.20
_refine_diff_density_max 0.192
_refine_diff_density_min -0.167
_refine_ls_extinction_coef 0.0100(15)
_refine_ls_extinction_expression Fc^*^=kFc[1+0.001xFc^2^\l^3^/sin(2\q)]^-1/4^
_refine_ls_extinction_method 'SHELXL97 (Sheldrick, 2008)'
_refine_ls_goodness_of_fit_ref 1.015
_refine_ls_hydrogen_treatment mixed
_refine_ls_matrix_type full
_refine_ls_number_parameters 412
_refine_ls_number_reflns 6620
_refine_ls_number_restraints 4
_refine_ls_restrained_S_all 1.014
_refine_ls_R_factor_all 0.0686
_refine_ls_R_factor_gt 0.0448
_refine_ls_shift/su_max 0.001
_refine_ls_shift/su_mean 0.000
_refine_ls_structure_factor_coef Fsqd
_refine_ls_weighting_details 'calc w=1/[\s^2^(Fo^2^)+(0.0657P)^2^+0.2775P] where P=(Fo^2^+2Fc^2^)/3'
_refine_ls_weighting_scheme calc
_refine_ls_wR_factor_gt 0.1183
_refine_ls_wR_factor_ref 0.1358
_reflns_number_gt 4674
_reflns_number_total 6620
_reflns_threshold_expression I>2\s(I)
_cod_data_source_file su2585.cif
_cod_data_source_block I
_cod_database_code 2238037
_cod_database_fobs_code 2238037

loop_
_symmetry_equiv_pos_as_xyz
'x, y, z'
'-x, -y, -z'

loop_
_atom_site_type_symbol
_atom_site_label
_atom_site_fract_x
_atom_site_fract_y
_atom_site_fract_z
_atom_site_U_iso_or_equiv
_atom_site_adp_type
_atom_site_calc_flag
_atom_site_refinement_flags
_atom_site_occupancy
_atom_site_symmetry_multiplicity
O O1 0.05184(17) 0.01597(17) 0.34864(10) 0.0926(5) Uani d . 1 1
O O2 0.05160(17) 0.22486(16) 0.42087(11) 0.0941(5) Uani d . 1 1
N N1 0.56918(13) 0.17929(11) 0.77181(8) 0.0456(3) Uani d . 1 1
N N2 0.56849(16) 0.29926(12) 0.74072(9) 0.0558(4) Uani d . 1 1
N N3 0.46446(17) -0.02875(14) 0.74119(11) 0.0629(4) Uani d D 1 1
H H1N 0.5319(15) -0.0597(18) 0.7748(12) 0.075 Uiso d D 1 1
H H2N 0.4200(19) -0.0813(16) 0.6962(11) 0.075 Uiso d D 1 1
C C1 0.8680(2) 0.1459(2) 1.11796(13) 0.0687(5) Uani d . 1 1
H H1A 0.9252 0.0718 1.1123 0.103 Uiso calc R 1 1
H H1B 0.8048 0.1390 1.1673 0.103 Uiso calc R 1 1
H H1C 0.9241 0.2228 1.1328 0.103 Uiso calc R 1 1
C C2 0.78997(16) 0.15254(14) 1.02637(11) 0.0478(4) Uani d . 1 1
C C3 0.85553(17) 0.16857(19) 0.94457(13) 0.0624(5) Uani d . 1 1
H H3 0.9506 0.1765 0.9464 0.075 Uiso calc R 1 1
C C4 0.78454(17) 0.17326(18) 0.85982(12) 0.0583(4) Uani d . 1 1
H H4 0.8314 0.1825 0.8053 0.070 Uiso calc R 1 1
C C5 0.64441(15) 0.16413(13) 0.85703(10) 0.0406(3) Uani d . 1 1
C C6 0.57641(16) 0.14683(18) 0.93748(11) 0.0564(4) Uani d . 1 1
H H6 0.4813 0.1391 0.9355 0.068 Uiso calc R 1 1
C C7 0.64917(17) 0.14102(18) 1.02109(11) 0.0575(4) Uani d . 1 1
H H7 0.6022 0.1291 1.0751 0.069 Uiso calc R 1 1
C C8 0.48562(15) 0.09408(13) 0.71784(10) 0.0415(3) Uani d . 1 1
C C9 0.42651(15) 0.15896(13) 0.64773(9) 0.0404(3) Uani d . 1 1
C C10 0.48195(18) 0.28428(15) 0.66748(10) 0.0513(4) Uani d . 1 1
H H10 0.4597 0.3509 0.6321 0.062 Uiso calc R 1 1
C C11 0.32854(15) 0.11204(14) 0.57068(10) 0.0420(3) Uani d . 1 1
C C12 0.32865(19) -0.01296(16) 0.52498(12) 0.0569(4) Uani d . 1 1
H H12 0.3908 -0.0707 0.5458 0.068 Uiso calc R 1 1
C C13 0.2395(2) -0.05524(18) 0.44922(13) 0.0680(5) Uani d . 1 1
H H13 0.2408 -0.1394 0.4195 0.082 Uiso calc R 1 1
C C14 0.15023(19) 0.03216(19) 0.42066(12) 0.0610(5) Uani d . 1 1
C C15 0.14910(18) 0.15617(18) 0.46424(12) 0.0578(4) Uani d . 1 1
C C16 0.23427(17) 0.19885(15) 0.53917(11) 0.0509(4) Uani d . 1 1
H H16 0.2301 0.2830 0.5686 0.061 Uiso calc R 1 1
C C17 -0.0015(3) 0.1391(3) 0.34386(19) 0.1104(9) Uani d . 1 1
H H17A -0.1007 0.1344 0.3455 0.132 Uiso calc R 1 1
H H17B 0.0230 0.1703 0.2851 0.132 Uiso calc R 1 1
O O3 -0.00982(14) 0.54440(13) -0.17121(10) 0.0746(4) Uani d . 1 1
O O4 -0.01550(13) 0.38075(14) -0.29402(9) 0.0685(4) Uani d . 1 1
N N4 0.39249(13) 0.31673(12) 0.17245(9) 0.0458(3) Uani d . 1 1
N N5 0.33173(15) 0.19573(12) 0.16344(10) 0.0563(4) Uani d . 1 1
N N6 0.41337(19) 0.50194(14) 0.09039(10) 0.0634(4) Uani d D 1 1
H H3N 0.427(2) 0.5557(16) 0.1430(9) 0.076 Uiso d D 1 1
H H4N 0.386(2) 0.5369(18) 0.0393(10) 0.076 Uiso d D 1 1
C C18 0.7688(2) 0.4236(2) 0.48865(14) 0.0753(6) Uani d . 1 1
H H18A 0.7271 0.3984 0.5438 0.113 Uiso calc R 1 1
H H18B 0.7928 0.5140 0.4987 0.113 Uiso calc R 1 1
H H18C 0.8498 0.3747 0.4765 0.113 Uiso calc R 1 1
C C19 0.66949(18) 0.39817(15) 0.40553(12) 0.0525(4) Uani d . 1 1
C C20 0.70590(18) 0.42017(18) 0.31628(13) 0.0586(4) Uani d . 1 1
H H20 0.7938 0.4516 0.3077 0.070 Uiso calc R 1 1
C C21 0.61593(17) 0.39708(17) 0.23905(12) 0.0534(4) Uani d . 1 1
H H21 0.6435 0.4125 0.1796 0.064 Uiso calc R 1 1
C C22 0.48521(16) 0.35108(14) 0.25076(10) 0.0430(3) Uani d . 1 1
C C23 0.44556(18) 0.32943(17) 0.33975(11) 0.0539(4) Uani d . 1 1
H H23 0.3571 0.2995 0.3486 0.065 Uiso calc R 1 1
C C24 0.5377(2) 0.35237(17) 0.41535(11) 0.0587(4) Uani d . 1 1
H H24 0.5103 0.3365 0.4748 0.070 Uiso calc R 1 1
C C25 0.36066(16) 0.38099(14) 0.09701(10) 0.0418(3) Uani d . 1 1
C C26 0.27733(15) 0.29921(14) 0.03560(10) 0.0427(3) Uani d . 1 1
C C27 0.26475(17) 0.18800(15) 0.08121(12) 0.0532(4) Uani d . 1 1
H H27 0.2137 0.1152 0.0558 0.064 Uiso calc R 1 1
C C28 0.21039(14) 0.32219(14) -0.05457(10) 0.0424(3) Uani d . 1 1
C C29 0.14039(16) 0.43657(15) -0.06373(11) 0.0480(4) Uani d . 1 1
H H29 0.1429 0.5044 -0.0153 0.058 Uiso calc R 1 1
C C30 0.06824(16) 0.44450(15) -0.14665(12) 0.0500(4) Uani d . 1 1
C C31 0.06488(15) 0.34652(17) -0.21981(11) 0.0487(4) Uani d . 1 1
C C32 0.13435(16) 0.23582(17) -0.21447(11) 0.0524(4) Uani d . 1 1
H H32 0.1332 0.1702 -0.2645 0.063 Uiso calc R 1 1
C C33 0.20731(15) 0.22566(15) -0.13039(11) 0.0484(4) Uani d . 1 1
H H33 0.2561 0.1511 -0.1247 0.058 Uiso calc R 1 1
C C34 -0.0848(2) 0.4919(2) -0.25516(15) 0.0751(6) Uani d . 1 1
H H34A -0.1776 0.4686 -0.2404 0.090 Uiso calc R 1 1
H H34B -0.0891 0.5551 -0.2999 0.090 Uiso calc R 1 1

loop_
_atom_site_aniso_label
_atom_site_aniso_U_11
_atom_site_aniso_U_22
_atom_site_aniso_U_33
_atom_site_aniso_U_12
_atom_site_aniso_U_13
_atom_site_aniso_U_23
O1 0.1014(11) 0.1036(12) 0.0658(9) -0.0138(9) -0.0459(8) -0.0029(8)
O2 0.1030(11) 0.0994(11) 0.0758(10) 0.0264(9) -0.0522(9) 0.0041(8)
N1 0.0574(8) 0.0396(6) 0.0388(7) -0.0019(5) -0.0142(6) 0.0058(5)
N2 0.0851(10) 0.0404(7) 0.0410(7) -0.0072(6) -0.0169(7) 0.0076(5)
N3 0.0804(11) 0.0434(7) 0.0639(10) -0.0094(7) -0.0347(8) 0.0143(6)
C1 0.0753(13) 0.0721(12) 0.0569(11) -0.0031(10) -0.0314(9) 0.0100(9)
C2 0.0530(9) 0.0442(8) 0.0448(8) -0.0021(7) -0.0169(7) 0.0045(6)
C3 0.0398(9) 0.0831(12) 0.0649(11) -0.0149(8) -0.0139(8) 0.0191(9)
C4 0.0478(9) 0.0790(12) 0.0498(9) -0.0143(8) -0.0029(7) 0.0188(8)
C5 0.0467(8) 0.0388(7) 0.0352(7) -0.0006(6) -0.0108(6) 0.0034(6)
C6 0.0380(8) 0.0868(12) 0.0438(9) 0.0081(8) -0.0041(7) 0.0053(8)
C7 0.0527(10) 0.0838(12) 0.0359(8) 0.0059(9) -0.0010(7) 0.0060(8)
C8 0.0457(8) 0.0405(7) 0.0374(7) 0.0016(6) -0.0081(6) 0.0029(6)
C9 0.0477(8) 0.0417(7) 0.0314(7) 0.0060(6) -0.0039(6) 0.0027(6)
C10 0.0778(11) 0.0413(8) 0.0344(8) 0.0026(7) -0.0111(7) 0.0064(6)
C11 0.0487(8) 0.0456(8) 0.0312(7) 0.0033(6) -0.0052(6) 0.0036(6)
C12 0.0684(11) 0.0495(9) 0.0505(9) 0.0083(8) -0.0148(8) -0.0011(7)
C13 0.0876(14) 0.0545(10) 0.0567(11) -0.0033(9) -0.0176(10) -0.0094(8)
C14 0.0654(11) 0.0727(12) 0.0416(9) -0.0104(9) -0.0182(8) 0.0011(8)
C15 0.0610(10) 0.0688(11) 0.0435(9) 0.0069(8) -0.0157(8) 0.0106(8)
C16 0.0639(10) 0.0485(8) 0.0391(8) 0.0091(7) -0.0119(7) 0.0018(6)
C17 0.119(2) 0.117(2) 0.0897(18) 0.0012(17) -0.0649(16) 0.0106(15)
O3 0.0836(9) 0.0649(8) 0.0748(9) 0.0165(7) -0.0190(7) 0.0105(6)
O4 0.0636(8) 0.0895(10) 0.0523(7) 0.0004(7) -0.0138(6) 0.0123(6)
N4 0.0543(8) 0.0406(6) 0.0420(7) -0.0039(6) -0.0040(6) 0.0051(5)
N5 0.0611(9) 0.0426(7) 0.0653(9) -0.0088(6) -0.0129(7) 0.0122(6)
N6 0.1031(12) 0.0469(8) 0.0389(8) -0.0208(8) -0.0140(8) 0.0076(6)
C18 0.0871(14) 0.0711(12) 0.0653(12) 0.0104(10) -0.0261(11) 0.0042(10)
C19 0.0632(11) 0.0436(8) 0.0494(9) 0.0081(7) -0.0097(8) 0.0023(7)
C20 0.0499(9) 0.0651(11) 0.0609(11) -0.0029(8) -0.0042(8) 0.0102(8)
C21 0.0544(10) 0.0629(10) 0.0440(9) -0.0031(8) 0.0029(7) 0.0109(7)
C22 0.0523(9) 0.0383(7) 0.0379(8) 0.0025(6) -0.0025(6) 0.0028(6)
C23 0.0564(10) 0.0600(10) 0.0450(9) -0.0057(8) 0.0047(7) 0.0055(7)
C24 0.0777(12) 0.0623(10) 0.0360(8) 0.0017(9) 0.0020(8) 0.0058(7)
C25 0.0510(8) 0.0396(7) 0.0340(7) 0.0004(6) 0.0014(6) 0.0005(6)
C26 0.0402(8) 0.0420(8) 0.0440(8) 0.0027(6) -0.0014(6) -0.0018(6)
C27 0.0508(9) 0.0422(8) 0.0648(11) -0.0065(7) -0.0122(8) 0.0041(7)
C28 0.0353(7) 0.0480(8) 0.0425(8) -0.0029(6) 0.0001(6) 0.0000(6)
C29 0.0497(9) 0.0464(8) 0.0459(8) 0.0007(7) -0.0007(7) -0.0025(6)
C30 0.0478(9) 0.0492(9) 0.0535(9) 0.0018(7) -0.0012(7) 0.0088(7)
C31 0.0394(8) 0.0666(10) 0.0399(8) -0.0067(7) -0.0023(6) 0.0070(7)
C32 0.0455(9) 0.0631(10) 0.0444(9) -0.0042(7) 0.0002(7) -0.0098(7)
C33 0.0403(8) 0.0503(9) 0.0517(9) 0.0030(6) -0.0020(7) -0.0061(7)
C34 0.0674(12) 0.0865(14) 0.0729(13) 0.0056(11) -0.0168(10) 0.0199(11)

loop_
_atom_type_symbol
_atom_type_description
_atom_type_scat_dispersion_real
_atom_type_scat_dispersion_imag
_atom_type_scat_source
C C 0.0033 0.0016 'International Tables Vol C Tables 4.2.6.8 and 6.1.1.4'
H H 0.0000 0.0000 'International Tables Vol C Tables 4.2.6.8 and 6.1.1.4'
N N 0.0061 0.0033 'International Tables Vol C Tables 4.2.6.8 and 6.1.1.4'
O O 0.0106 0.0060 'International Tables Vol C Tables 4.2.6.8 and 6.1.1.4'

loop_
_geom_angle_atom_site_label_1
_geom_angle_atom_site_label_2
_geom_angle_atom_site_label_3
_geom_angle
C14 O1 C17 105.27(16)
C15 O2 C17 105.11(17)
C8 N1 N2 111.81(12)
C8 N1 C5 129.50(12)
N2 N1 C5 118.45(12)
C10 N2 N1 103.64(12)
C8 N3 H1N 115.8(13)
C8 N3 H2N 113.6(13)
H1N N3 H2N 119.2(19)
C2 C1 H1A 109.5
C2 C1 H1B 109.5
H1A C1 H1B 109.5
C2 C1 H1C 109.5
H1A C1 H1C 109.5
H1B C1 H1C 109.5
C3 C2 C7 117.43(14)
C3 C2 C1 121.71(15)
C7 C2 C1 120.86(16)
C2 C3 C4 122.06(15)
C2 C3 H3 119.0
C4 C3 H3 119.0
C5 C4 C3 119.24(16)
C5 C4 H4 120.4
C3 C4 H4 120.4
C4 C5 C6 119.89(14)
C4 C5 N1 119.88(14)
C6 C5 N1 120.15(13)
C5 C6 C7 119.95(15)
C5 C6 H6 120.0
C7 C6 H6 120.0
C2 C7 C6 121.39(15)
C2 C7 H7 119.3
C6 C7 H7 119.3
N1 C8 N3 120.78(13)
N1 C8 C9 107.35(12)
N3 C8 C9 131.66(14)
C8 C9 C10 103.36(12)
C8 C9 C11 129.93(13)
C10 C9 C11 126.70(13)
N2 C10 C9 113.82(13)
N2 C10 H10 123.1
C9 C10 H10 123.1
C12 C11 C16 118.51(14)
C12 C11 C9 122.89(13)
C16 C11 C9 118.54(13)
C11 C12 C13 122.64(15)
C11 C12 H12 118.7
C13 C12 H12 118.7
C14 C13 C12 116.94(16)
C14 C13 H13 121.5
C12 C13 H13 121.5
C13 C14 C15 121.39(15)
C13 C14 O1 128.86(17)
C15 C14 O1 109.75(16)
C16 C15 C14 122.54(15)
C16 C15 O2 127.73(17)
C14 C15 O2 109.74(15)
C15 C16 C11 117.97(15)
C15 C16 H16 121.0
C11 C16 H16 121.0
O1 C17 O2 109.53(17)
O1 C17 H17A 109.8
O2 C17 H17A 109.8
O1 C17 H17B 109.8
O2 C17 H17B 109.8
H17A C17 H17B 108.2
C30 O3 C34 104.72(14)
C31 O4 C34 104.44(13)
C25 N4 N5 111.66(12)
C25 N4 C22 130.28(12)
N5 N4 C22 117.78(12)
C27 N5 N4 103.58(12)
C25 N6 H3N 118.6(13)
C25 N6 H4N 115.1(13)
H3N N6 H4N 116.5(19)
C19 C18 H18A 109.5
C19 C18 H18B 109.5
H18A C18 H18B 109.5
C19 C18 H18C 109.5
H18A C18 H18C 109.5
H18B C18 H18C 109.5
C20 C19 C24 117.10(15)
C20 C19 C18 121.41(17)
C24 C19 C18 121.49(16)
C19 C20 C21 122.14(17)
C19 C20 H20 118.9
C21 C20 H20 118.9
C22 C21 C20 119.58(15)
C22 C21 H21 120.2
C20 C21 H21 120.2
C21 C22 C23 119.46(15)
C21 C22 N4 121.55(13)
C23 C22 N4 118.85(14)
C24 C23 C22 119.72(16)
C24 C23 H23 120.1
C22 C23 H23 120.1
C23 C24 C19 121.99(15)
C23 C24 H24 119.0
C19 C24 H24 119.0
N4 C25 N6 121.33(13)
N4 C25 C26 107.16(13)
N6 C25 C26 131.45(14)
C25 C26 C27 103.66(13)
C25 C26 C28 129.50(14)
C27 C26 C28 126.78(14)
N5 C27 C26 113.94(14)
N5 C27 H27 123.0
C26 C27 H27 123.0
C33 C28 C29 118.87(14)
C33 C28 C26 119.78(13)
C29 C28 C26 121.19(13)
C30 C29 C28 117.52(14)
C30 C29 H29 121.2
C28 C29 H29 121.2
C29 C30 C31 122.34(15)
C29 C30 O3 128.16(15)
C31 C30 O3 109.50(14)
C32 C31 C30 121.80(15)
C32 C31 O4 128.42(15)
C30 C31 O4 109.78(15)
C31 C32 C33 116.63(14)
C31 C32 H32 121.7
C33 C32 H32 121.7
C28 C33 C32 122.80(15)
C28 C33 H33 118.6
C32 C33 H33 118.6
O4 C34 O3 107.51(14)
O4 C34 H34A 110.2
O3 C34 H34A 110.2
O4 C34 H34B 110.2
O3 C34 H34B 110.2
H34A C34 H34B 108.5

loop_
_geom_bond_atom_site_label_1
_geom_bond_atom_site_label_2
_geom_bond_distance
O1 C14 1.378(2)
O1 C17 1.403(3)
O2 C15 1.376(2)
O2 C17 1.413(3)
N1 C8 1.3492(18)
N1 N2 1.3746(17)
N1 C5 1.4270(17)
N2 C10 1.3159(19)
N3 C8 1.373(2)
N3 H1N 0.890(9)
N3 H2N 0.891(9)
C1 C2 1.501(2)
C1 H1A 0.9600
C1 H1B 0.9600
C1 H1C 0.9600
C2 C3 1.376(2)
C2 C7 1.377(2)
C3 C4 1.381(2)
C3 H3 0.9300
C4 C5 1.369(2)
C4 H4 0.9300
C5 C6 1.374(2)
C6 C7 1.377(2)
C6 H6 0.9300
C7 H7 0.9300
C8 C9 1.3884(19)
C9 C10 1.398(2)
C9 C11 1.4674(19)
C10 H10 0.9300
C11 C12 1.389(2)
C11 C16 1.404(2)
C12 C13 1.391(2)
C12 H12 0.9300
C13 C14 1.361(3)
C13 H13 0.9300
C14 C15 1.369(3)
C15 C16 1.361(2)
C16 H16 0.9300
C17 H17A 0.9700
C17 H17B 0.9700
O3 C30 1.3741(19)
O3 C34 1.431(2)
O4 C31 1.3824(19)
O4 C34 1.421(3)
N4 C25 1.3635(18)
N4 N5 1.3737(18)
N4 C22 1.4237(19)
N5 C27 1.319(2)
N6 C25 1.367(2)
N6 H3N 0.889(9)
N6 H4N 0.888(9)
C18 C19 1.504(2)
C18 H18A 0.9600
C18 H18B 0.9600
C18 H18C 0.9600
C19 C20 1.378(2)
C19 C24 1.381(3)
C20 C21 1.383(2)
C20 H20 0.9300
C21 C22 1.377(2)
C21 H21 0.9300
C22 C23 1.383(2)
C23 C24 1.379(2)
C23 H23 0.9300
C24 H24 0.9300
C25 C26 1.382(2)
C26 C27 1.399(2)
C26 C28 1.472(2)
C27 H27 0.9300
C28 C33 1.390(2)
C28 C29 1.403(2)
C29 C30 1.370(2)
C29 H29 0.9300
C30 C31 1.374(2)
C31 C32 1.359(2)
C32 C33 1.392(2)
C32 H32 0.9300
C33 H33 0.9300
C34 H34A 0.9700
C34 H34B 0.9700

loop_
_geom_hbond_atom_site_label_D
_geom_hbond_atom_site_label_H
_geom_hbond_atom_site_label_A
_geom_hbond_site_symmetry_A
_geom_hbond_distance_DH
_geom_hbond_distance_HA
_geom_hbond_distance_DA
_geom_hbond_angle_DHA
N3 H1N N5 2_656 0.890(16) 2.203(17) 3.059(2) 161.4(17)
N6 H3N N2 2_666 0.889(14) 2.112(14) 2.9914(19) 170.3(17)
C1 H1C O3 2_666 0.96 2.54 3.479(2) 164
C3 H3 Cg1 1_656 0.93 2.83 3.5365(19) 133
C10 H10 Cg2 2_666 0.93 2.88 3.6055(17) 135
C27 H27 Cg3 2_656 0.93 2.94 3.5903(18) 128

loop_
_geom_torsion_atom_site_label_1
_geom_torsion_atom_site_label_2
_geom_torsion_atom_site_label_3
_geom_torsion_atom_site_label_4
_geom_torsion
C8 N1 N2 C10 0.48(18)
C5 N1 N2 C10 -174.38(13)
C7 C2 C3 C4 0.1(3)
C1 C2 C3 C4 179.25(17)
C2 C3 C4 C5 1.2(3)
C3 C4 C5 C6 -1.8(3)
C3 C4 C5 N1 174.93(15)
C8 N1 C5 C4 117.59(19)
N2 N1 C5 C4 -68.6(2)
C8 N1 C5 C6 -65.7(2)
N2 N1 C5 C6 108.15(18)
C4 C5 C6 C7 1.2(3)
N1 C5 C6 C7 -175.60(15)
C3 C2 C7 C6 -0.8(3)
C1 C2 C7 C6 -179.96(17)
C5 C6 C7 C2 0.2(3)
N2 N1 C8 N3 -175.36(15)
C5 N1 C8 N3 -1.2(2)
N2 N1 C8 C9 0.06(18)
C5 N1 C8 C9 174.19(14)
N1 C8 C9 C10 -0.53(17)
N3 C8 C9 C10 174.19(18)
N1 C8 C9 C11 179.89(14)
N3 C8 C9 C11 -5.4(3)
N1 N2 C10 C9 -0.85(19)
C8 C9 C10 N2 0.89(19)
C11 C9 C10 N2 -179.51(14)
C8 C9 C11 C12 -34.1(2)
C10 C9 C11 C12 146.40(18)
C8 C9 C11 C16 148.63(16)
C10 C9 C11 C16 -30.9(2)
C16 C11 C12 C13 0.2(3)
C9 C11 C12 C13 -177.07(17)
C11 C12 C13 C14 0.1(3)
C12 C13 C14 C15 0.4(3)
C12 C13 C14 O1 -179.75(19)
C17 O1 C14 C13 -174.4(2)
C17 O1 C14 C15 5.4(2)
C13 C14 C15 C16 -1.3(3)
O1 C14 C15 C16 178.84(17)
C13 C14 C15 O2 178.86(19)
O1 C14 C15 O2 -1.0(2)
C17 O2 C15 C16 176.4(2)
C17 O2 C15 C14 -3.8(3)
C14 C15 C16 C11 1.6(3)
O2 C15 C16 C11 -178.62(18)
C12 C11 C16 C15 -1.0(2)
C9 C11 C16 C15 176.39(15)
C14 O1 C17 O2 -7.8(3)
C15 O2 C17 O1 7.2(3)
C25 N4 N5 C27 0.77(18)
C22 N4 N5 C27 -173.75(13)
C24 C19 C20 C21 -0.4(3)
C18 C19 C20 C21 179.89(16)
C19 C20 C21 C22 0.3(3)
C20 C21 C22 C23 0.4(2)
C20 C21 C22 N4 -175.21(14)
C25 N4 C22 C21 -46.4(2)
N5 N4 C22 C21 126.91(16)
C25 N4 C22 C23 137.94(17)
N5 N4 C22 C23 -48.74(19)
C21 C22 C23 C24 -0.9(2)
N4 C22 C23 C24 174.84(14)
C22 C23 C24 C19 0.7(3)
C20 C19 C24 C23 -0.1(3)
C18 C19 C24 C23 179.61(16)
N5 N4 C25 N6 -178.24(15)
C22 N4 C25 N6 -4.6(2)
N5 N4 C25 C26 -0.68(17)
C22 N4 C25 C26 172.97(14)
N4 C25 C26 C27 0.29(16)
N6 C25 C26 C27 177.51(18)
N4 C25 C26 C28 177.61(14)
N6 C25 C26 C28 -5.2(3)
N4 N5 C27 C26 -0.59(19)
C25 C26 C27 N5 0.20(19)
C28 C26 C27 N5 -177.22(14)
C25 C26 C28 C33 138.92(16)
C27 C26 C28 C33 -44.3(2)
C25 C26 C28 C29 -45.8(2)
C27 C26 C28 C29 130.89(17)
C33 C28 C29 C30 2.3(2)
C26 C28 C29 C30 -172.96(14)
C28 C29 C30 C31 -1.2(2)
C28 C29 C30 O3 178.57(16)
C34 O3 C30 C29 -167.77(18)
C34 O3 C30 C31 11.99(19)
C29 C30 C31 C32 -0.6(3)
O3 C30 C31 C32 179.63(15)
C29 C30 C31 O4 179.92(15)
O3 C30 C31 O4 0.15(19)
C34 O4 C31 C32 168.27(18)
C34 O4 C31 C30 -12.29(19)
C30 C31 C32 C33 1.1(2)
O4 C31 C32 C33 -179.54(15)
C29 C28 C33 C32 -1.9(2)
C26 C28 C33 C32 173.45(14)
C31 C32 C33 C28 0.2(2)
C31 O4 C34 O3 19.6(2)
C30 O3 C34 O4 -19.6(2)
